data_4312255
loop_
_publ_author_name
'John H. Thurston'
'Arvind Kumar'
'Cristina Hofmann'
'Kenton H. Whitmire'

_publ_section_title
;
 Heterobimetallic Bi(III)-Ti(IV) Coordination Complexes: Synthesis and
 Solid-State Structures of BiTi4(sal)6(\m-OiPr)3(OiPr)4, and the Cyclic
 Isomers Bi4Ti4(sal)10(\m-OiPr)4(OiPr)4 and Bi8Ti8(sal)20(\m-OiPr)8(OiPr)8
;
_journal_name_full 'Inorganic Chemistry'
_journal_page_first 8427
_journal_page_last 8436
_journal_paper_doi 10.1021/ic049061e
_journal_volume 43
_journal_year 2004
_chemical_formula_sum 'C188 H192 Bi8 O76 Ti8'
_chemical_formula_weight 5722.46
_chemical_name_systematic
; 
 ? 
;
_space_group_IT_number 15
_symmetry_cell_setting monoclinic
_symmetry_space_group_name_Hall '-C 2yc'
_symmetry_space_group_name_H-M 'C 1 2/c 1'
_atom_sites_solution_hydrogens geom
_atom_sites_solution_primary direct
_atom_sites_solution_secondary difmap
_audit_creation_method SHELXL-97
_cell_angle_alpha 90.00
_cell_angle_beta 108.59(3)
_cell_angle_gamma 90.00
_cell_formula_units_Z 4
_cell_length_a 24.115(5)
_cell_length_b 29.755(6)
_cell_length_c 35.369(7)
_cell_measurement_temperature 293(2)
_cell_volume 24055(9)
_computing_cell_refinement 'SHELXTL 6.10 (Bruker AXS, 2001)'
_computing_data_collection 'SHELXTL 6.10 (Bruker AXS, 2001)'
_computing_data_reduction 'SHELXTL 6.10 (Bruker AXS, 2001)'
_computing_molecular_graphics 'SHELXTL 6.10 (Bruker AXS, 2001)'
_computing_publication_material 'SHELXTL 6.10 (Bruker AXS, 2001)'
_computing_structure_refinement 'SHELXL-97 (Sheldrick, 1997)'
_computing_structure_solution 'SHELXS-97 (Sheldrick, 1990)'
_diffrn_ambient_temperature 293(2)
_diffrn_measured_fraction_theta_full 0.993
_diffrn_measured_fraction_theta_max 0.993
_diffrn_measurement_device_type 'Bruker SMART 1000, ccd'
_diffrn_measurement_method '2theta, omega'
_diffrn_radiation_monochromator graphite
_diffrn_radiation_source 'fine-focus sealed tube'
_diffrn_radiation_type MoK\a
_diffrn_radiation_wavelength 0.71073
_diffrn_reflns_av_R_equivalents 0.1047
_diffrn_reflns_av_sigmaI/netI 0.1453
_diffrn_reflns_limit_h_max 26
_diffrn_reflns_limit_h_min -26
_diffrn_reflns_limit_k_max 33
_diffrn_reflns_limit_k_min -32
_diffrn_reflns_limit_l_max 39
_diffrn_reflns_limit_l_min -39
_diffrn_reflns_number 57849
_diffrn_reflns_theta_full 23.27
_diffrn_reflns_theta_max 23.27
_diffrn_reflns_theta_min 1.12
_exptl_absorpt_coefficient_mu 6.153
_exptl_absorpt_correction_T_max 1.000000
_exptl_absorpt_correction_T_min 0.710419
_exptl_absorpt_correction_type multi-scan
_exptl_absorpt_process_details 'SADABS (sheldrick, 1997)'
_exptl_crystal_colour yellow
_exptl_crystal_density_diffrn 1.580
_exptl_crystal_density_method 'not measured'
_exptl_crystal_description rhombohedron
_exptl_crystal_F_000 11072
_exptl_crystal_size_max 0.15
_exptl_crystal_size_mid 0.13
_exptl_crystal_size_min 0.13
_refine_diff_density_max 0.995
_refine_diff_density_min -0.949
_refine_diff_density_rms 0.132
_refine_ls_extinction_method none
_refine_ls_goodness_of_fit_ref 0.766
_refine_ls_hydrogen_treatment mixed
_refine_ls_matrix_type full
_refine_ls_number_parameters 1285
_refine_ls_number_reflns 17201
_refine_ls_number_restraints 60
_refine_ls_restrained_S_all 0.770
_refine_ls_R_factor_all 0.0843
_refine_ls_R_factor_gt 0.0390
_refine_ls_shift/su_max 0.001
_refine_ls_shift/su_mean 0.000
_refine_ls_structure_factor_coef Fsqd
_refine_ls_weighting_details 'calc w=1/[\s^2^(Fo^2^)+(0.0229P)^2^+0.0000P] where P=(Fo^2^+2Fc^2^)/3'
_refine_ls_weighting_scheme calc
_refine_ls_wR_factor_gt 0.0722
_refine_ls_wR_factor_ref 0.0786
_reflns_number_gt 9330
_reflns_number_total 17201
_reflns_threshold_expression >2sigma(I)
_cod_data_source_file ic049061esi20040715_041917.cif
_cod_data_source_block 2
_cod_original_cell_volume 24055(8)
_cod_database_code 4312255

loop_
_symmetry_equiv_pos_as_xyz
'x, y, z'
'-x, y, -z+1/2'
'x+1/2, y+1/2, z'
'-x+1/2, y+1/2, -z+1/2'
'-x, -y, -z'
'x, -y, z-1/2'
'-x+1/2, -y+1/2, -z'
'x+1/2, -y+1/2, z-1/2'

loop_
_atom_site_label
_atom_site_type_symbol
_atom_site_fract_x
_atom_site_fract_y
_atom_site_fract_z
_atom_site_U_iso_or_equiv
_atom_site_adp_type
_atom_site_occupancy
_atom_site_symmetry_multiplicity
_atom_site_calc_flag
_atom_site_refinement_flags
_atom_site_disorder_assembly
_atom_site_disorder_group
Bi1 Bi 0.628451(17) 0.093898(14) 0.152504(11) 0.04036(12) Uani 1 1 d . . .
Bi2 Bi 0.477130(16) 0.117347(12) 0.092124(11) 0.02937(11) Uani 1 1 d . A .
Bi3 Bi 0.300380(17) 0.051492(12) 0.111836(11) 0.03260(11) Uani 1 1 d . A .
Bi4 Bi 0.278287(16) 0.035691(12) 0.208817(11) 0.03182(11) Uani 1 1 d . . .
Ti1 Ti 0.48437(8) 0.22924(6) 0.05820(6) 0.0421(5) Uani 1 1 d . B .
Ti2 Ti 0.33439(8) 0.07665(6) -0.01212(5) 0.0358(5) Uani 1 1 d . A .
Ti3 Ti 0.21659(8) -0.07260(6) 0.20872(5) 0.0433(5) Uani 1 1 d . . .
Ti4 Ti 0.16847(8) 0.10162(6) 0.27384(5) 0.0464(5) Uani 1 1 d . . .
O11 O 0.1068(3) 0.1211(3) 0.2372(2) 0.070(2) Uani 1 1 d D . .
C11 C 0.0757(7) 0.1517(4) 0.2067(5) 0.206(12) Uani 1 1 d D . .
H11A H 0.1013 0.1534 0.1901 0.247 Uiso 1 1 calc R . .
C12 C 0.0755(7) 0.1981(4) 0.2196(6) 0.231(12) Uani 1 1 d D . .
H12A H 0.0555 0.2165 0.1971 0.346 Uiso 1 1 calc R . .
H12B H 0.1151 0.2084 0.2309 0.346 Uiso 1 1 calc R . .
H12C H 0.0559 0.1999 0.2392 0.346 Uiso 1 1 calc R . .
C13 C 0.0235(7) 0.1327(5) 0.1796(5) 0.254(14) Uani 1 1 d D . .
H13A H 0.0047 0.1545 0.1596 0.380 Uiso 1 1 calc R . .
H13B H -0.0025 0.1241 0.1940 0.380 Uiso 1 1 calc R . .
H13C H 0.0334 0.1067 0.1670 0.380 Uiso 1 1 calc R . .
O21 O 0.3453(2) 0.03235(18) 0.18254(16) 0.0318(16) Uani 1 1 d D . .
C21 C 0.3996(4) 0.0075(3) 0.1977(3) 0.044(3) Uani 1 1 d D . .
H21A H 0.4069 0.0032 0.2264 0.052 Uiso 1 1 calc R . .
C22 C 0.3936(4) -0.0380(3) 0.1793(3) 0.065(4) Uani 1 1 d D . .
H22A H 0.3612 -0.0534 0.1838 0.098 Uiso 1 1 calc R . .
H22B H 0.4289 -0.0548 0.1912 0.098 Uiso 1 1 calc R . .
H22C H 0.3867 -0.0351 0.1512 0.098 Uiso 1 1 calc R . .
C23 C 0.4496(3) 0.0340(3) 0.1932(3) 0.054(3) Uani 1 1 d D . .
H23A H 0.4517 0.0625 0.2063 0.081 Uiso 1 1 calc R . .
H23B H 0.4439 0.0388 0.1653 0.081 Uiso 1 1 calc R . .
H23C H 0.4854 0.0178 0.2049 0.081 Uiso 1 1 calc R . .
O31 O 0.2427(2) 0.06723(18) 0.14374(17) 0.0300(16) Uani 1 1 d D . .
C31 C 0.1829(5) 0.0829(4) 0.1257(3) 0.096(5) Uani 1 1 d D . .
H31A H 0.1701 0.0727 0.0979 0.116 Uiso 1 1 calc R . .
C32 C 0.1798(5) 0.1334(3) 0.1249(4) 0.122(6) Uani 1 1 d D . .
H32A H 0.2044 0.1451 0.1106 0.182 Uiso 1 1 calc R . .
H32B H 0.1928 0.1447 0.1517 0.182 Uiso 1 1 calc R . .
H32C H 0.1401 0.1427 0.1120 0.182 Uiso 1 1 calc R . .
C33 C 0.1428(4) 0.0617(4) 0.1454(4) 0.101(5) Uani 1 1 d D . .
H33A H 0.1444 0.0296 0.1433 0.151 Uiso 1 1 calc R . .
H33B H 0.1035 0.0719 0.1325 0.151 Uiso 1 1 calc R . .
H33C H 0.1548 0.0702 0.1730 0.151 Uiso 1 1 calc R . .
O41 O 0.2183(3) -0.0980(2) 0.25357(18) 0.057(2) Uani 1 1 d D . .
C41 C 0.2256(6) -0.1019(3) 0.2947(3) 0.096(5) Uani 1 1 d D . .
H41A H 0.2677 -0.1071 0.3069 0.115 Uiso 1 1 calc R . .
C42 C 0.1990(10) -0.1421(5) 0.3036(4) 0.285(16) Uani 1 1 d D . .
H42A H 0.2103 -0.1673 0.2909 0.427 Uiso 1 1 calc R . .
H42B H 0.1572 -0.1389 0.2940 0.427 Uiso 1 1 calc R . .
H42C H 0.2117 -0.1467 0.3320 0.427 Uiso 1 1 calc R . .
C43 C 0.2149(8) -0.0597(4) 0.3134(3) 0.181(10) Uani 1 1 d D . .
H43A H 0.2231 -0.0644 0.3415 0.271 Uiso 1 1 calc R . .
H43B H 0.1747 -0.0510 0.3017 0.271 Uiso 1 1 calc R . .
H43C H 0.2399 -0.0365 0.3092 0.271 Uiso 1 1 calc R . .
O51 O 0.3711(3) 0.0863(2) -0.04630(18) 0.049(2) Uani 1 1 d D . .
C51 C 0.3828(5) 0.1098(4) -0.0773(3) 0.089(5) Uani 0.52(3) 1 d PD A 1
H51A H 0.3664 0.1394 -0.0747 0.107 Uiso 0.52(3) 1 calc PR A 1
C52 C 0.3460(8) 0.0970(9) -0.1169(3) 0.091(12) Uani 0.52(3) 1 d PD A 1
H52A H 0.3075 0.0898 -0.1163 0.137 Uiso 0.52(3) 1 calc PR A 1
H52B H 0.3625 0.0712 -0.1257 0.137 Uiso 0.52(3) 1 calc PR A 1
H52C H 0.3436 0.1214 -0.1351 0.137 Uiso 0.52(3) 1 calc PR A 1
C53 C 0.4433(5) 0.1214(5) -0.0704(3) 0.131(7) Uani 0.52(3) 1 d PD A 1
H53A H 0.4615 0.1287 -0.0428 0.196 Uiso 0.52(3) 1 calc PR A 1
H53B H 0.4455 0.1469 -0.0865 0.196 Uiso 0.52(3) 1 calc PR A 1
H53C H 0.4633 0.0964 -0.0774 0.196 Uiso 0.52(3) 1 calc PR A 1
C51A C 0.3828(5) 0.1098(4) -0.0773(3) 0.089(5) Uani 0.48(3) 1 d P A 2
H51B H 0.3783 0.0855 -0.0967 0.107 Uiso 0.48(3) 1 calc PR A 2
C52A C 0.3371(7) 0.1402(10) -0.1000(8) 0.111(16) Uani 0.48(3) 1 d PD A 2
H52D H 0.2995 0.1276 -0.1023 0.166 Uiso 0.48(3) 1 calc PR A 2
H52E H 0.3403 0.1443 -0.1262 0.166 Uiso 0.48(3) 1 calc PR A 2
H52F H 0.3413 0.1687 -0.0867 0.166 Uiso 0.48(3) 1 calc PR A 2
C53A C 0.4433(5) 0.1214(5) -0.0704(3) 0.131(7) Uani 0.48(3) 1 d PD A 2
H53D H 0.4681 0.0993 -0.0535 0.196 Uiso 0.48(3) 1 calc PR A 2
H53E H 0.4513 0.1504 -0.0578 0.196 Uiso 0.48(3) 1 calc PR A 2
H53F H 0.4510 0.1224 -0.0955 0.196 Uiso 0.48(3) 1 calc PR A 2
O61 O 0.5658(2) 0.08159(18) 0.09620(15) 0.0344(17) Uani 1 1 d D . .
C61 C 0.5771(4) 0.0609(3) 0.0623(2) 0.048(3) Uani 1 1 d D . .
H61A H 0.6179 0.0672 0.0646 0.058 Uiso 1 1 calc R . .
C62 C 0.5706(5) 0.0110(3) 0.0634(3) 0.064(4) Uani 1 1 d D . .
H62A H 0.5965 -0.0005 0.0881 0.095 Uiso 1 1 calc R . .
H62B H 0.5800 -0.0022 0.0415 0.095 Uiso 1 1 calc R . .
H62C H 0.5309 0.0037 0.0613 0.095 Uiso 1 1 calc R . .
C63 C 0.5395(4) 0.0819(3) 0.0244(2) 0.051(3) Uani 1 1 d D . .
H63A H 0.5463 0.1138 0.0254 0.076 Uiso 1 1 calc R . .
H63B H 0.4991 0.0762 0.0213 0.076 Uiso 1 1 calc R . .
H63C H 0.5489 0.0693 0.0023 0.076 Uiso 1 1 calc R . .
O71 O 0.5331(3) 0.11574(19) 0.15292(15) 0.0377(17) Uani 1 1 d D . .
C71 C 0.5288(4) 0.1460(3) 0.1841(2) 0.051(3) Uani 1 1 d D . .
H71A H 0.4871 0.1500 0.1806 0.061 Uiso 1 1 calc R . .
C72 C 0.5565(4) 0.1246(3) 0.2242(2) 0.065(4) Uani 1 1 d D . .
H72A H 0.5379 0.0962 0.2252 0.098 Uiso 1 1 calc R . .
H72B H 0.5517 0.1440 0.2447 0.098 Uiso 1 1 calc R . .
H72C H 0.5974 0.1198 0.2285 0.098 Uiso 1 1 calc R . .
C73 C 0.5538(5) 0.1915(3) 0.1812(3) 0.080(4) Uani 1 1 d D . .
H73A H 0.5338 0.2044 0.1557 0.120 Uiso 1 1 calc R . .
H73B H 0.5947 0.1886 0.1843 0.120 Uiso 1 1 calc R . .
H73C H 0.5490 0.2105 0.2019 0.120 Uiso 1 1 calc R . .
O81 O 0.5263(3) 0.2699(2) 0.09062(19) 0.057(2) Uani 1 1 d D . .
C81 C 0.5517(9) 0.3122(5) 0.1069(4) 0.075(15) Uani 0.48(4) 1 d PD B 3
H81A H 0.5188 0.3299 0.1096 0.090 Uiso 0.48(4) 1 calc PR B 3
C82 C 0.5914(7) 0.3069(5) 0.1479(3) 0.151(8) Uani 0.48(4) 1 d PD B 3
H82A H 0.6218 0.3291 0.1530 0.227 Uiso 0.48(4) 1 calc PR B 3
H82B H 0.6085 0.2774 0.1510 0.227 Uiso 0.48(4) 1 calc PR B 3
H82C H 0.5699 0.3108 0.1663 0.227 Uiso 0.48(4) 1 calc PR B 3
C83 C 0.5728(6) 0.3375(4) 0.0786(3) 0.109(6) Uani 0.48(4) 1 d PD B 3
H83A H 0.6060 0.3553 0.0930 0.164 Uiso 0.48(4) 1 calc PR B 3
H83B H 0.5422 0.3568 0.0628 0.164 Uiso 0.48(4) 1 calc PR B 3
H83C H 0.5839 0.3169 0.0614 0.164 Uiso 0.48(4) 1 calc PR B 3
C81A C 0.5767(8) 0.2986(5) 0.1048(4) 0.068(13) Uani 0.52(4) 1 d PD B 4
H81B H 0.6093 0.2807 0.1021 0.081 Uiso 0.52(4) 1 calc PR B 4
C82A C 0.5914(7) 0.3069(5) 0.1479(3) 0.151(8) Uani 0.52(4) 1 d P B 4
H82D H 0.5927 0.2788 0.1615 0.227 Uiso 0.52(4) 1 calc PR B 4
H82E H 0.5622 0.3260 0.1526 0.227 Uiso 0.52(4) 1 calc PR B 4
H82F H 0.6289 0.3213 0.1575 0.227 Uiso 0.52(4) 1 calc PR B 4
C83A C 0.5728(6) 0.3375(4) 0.0786(3) 0.109(6) Uani 0.52(4) 1 d P B 4
H83D H 0.5620 0.3275 0.0514 0.164 Uiso 0.52(4) 1 calc PR B 4
H83E H 0.6100 0.3523 0.0856 0.164 Uiso 0.52(4) 1 calc PR B 4
H83F H 0.5438 0.3580 0.0816 0.164 Uiso 0.52(4) 1 calc PR B 4
C101 C 0.3456(5) -0.0627(3) 0.2612(3) 0.038(3) Uani 1 1 d . . .
C102 C 0.3571(5) -0.1068(4) 0.2575(3) 0.071(4) Uani 1 1 d . . .
H10B H 0.3323 -0.1235 0.2367 0.085 Uiso 1 1 calc R . .
C103 C 0.4048(6) -0.1268(4) 0.2840(4) 0.079(4) Uani 1 1 d . . .
H10C H 0.4122 -0.1570 0.2808 0.095 Uiso 1 1 calc R . .
C104 C 0.4431(6) -0.1025(4) 0.3161(4) 0.071(4) Uani 1 1 d . . .
H10D H 0.4763 -0.1158 0.3336 0.085 Uiso 1 1 calc R . .
C105 C 0.4298(5) -0.0595(4) 0.3202(3) 0.050(3) Uani 1 1 d . . .
H10E H 0.4536 -0.0433 0.3419 0.059 Uiso 1 1 calc R . .
C106 C 0.3810(4) -0.0374(3) 0.2932(3) 0.033(3) Uani 1 1 d . . .
C107 C 0.3724(4) 0.0092(4) 0.3007(3) 0.036(3) Uani 1 1 d . . .
O101 O 0.2981(3) -0.04417(19) 0.23406(18) 0.0413(18) Uani 1 1 d . . .
O102 O 0.3459(3) 0.0373(2) 0.27422(18) 0.0385(18) Uani 1 1 d . . .
O103 O 0.3935(3) 0.0228(2) 0.33681(19) 0.053(2) Uani 1 1 d . . .
C111 C 0.2054(5) 0.0933(3) -0.0452(3) 0.042(3) Uani 1 1 d . A .
C112 C 0.1611(6) 0.1068(4) -0.0787(3) 0.062(4) Uani 1 1 d . . .
H11B H 0.1702 0.1136 -0.1017 0.075 Uiso 1 1 calc R . .
C113 C 0.1045(6) 0.1104(4) -0.0793(4) 0.081(5) Uani 1 1 d . . .
H11C H 0.0758 0.1208 -0.1020 0.097 Uiso 1 1 calc R . .
C114 C 0.0911(5) 0.0990(4) -0.0473(4) 0.067(4) Uani 1 1 d . . .
H11D H 0.0522 0.1005 -0.0482 0.081 Uiso 1 1 calc R . .
C115 C 0.1331(5) 0.0847(3) -0.0120(3) 0.054(3) Uani 1 1 d . . .
H11E H 0.1228 0.0763 0.0102 0.065 Uiso 1 1 calc R . .
C116 C 0.1922(5) 0.0836(3) -0.0115(3) 0.041(3) Uani 1 1 d . . .
C117 C 0.2373(5) 0.0729(3) 0.0268(3) 0.036(3) Uani 1 1 d . A .
O111 O 0.2590(3) 0.0896(2) -0.04737(17) 0.0434(18) Uani 1 1 d . . .
O112 O 0.2902(3) 0.07248(19) 0.03084(17) 0.0317(17) Uani 1 1 d . . .
O113 O 0.2210(3) 0.0645(2) 0.05731(19) 0.0456(19) Uani 1 1 d . . .
C121 C 0.5777(5) 0.2232(4) 0.0215(4) 0.053(3) Uani 1 1 d . B .
C122 C 0.5982(6) 0.2412(4) -0.0088(4) 0.071(4) Uani 1 1 d . . .
H12D H 0.5728 0.2573 -0.0298 0.086 Uiso 1 1 calc R . .
C123 C 0.6549(6) 0.2349(4) -0.0073(4) 0.075(4) Uani 1 1 d . . .
H12E H 0.6672 0.2460 -0.0279 0.089 Uiso 1 1 calc R . .
C124 C 0.6931(6) 0.2134(4) 0.0229(4) 0.071(4) Uani 1 1 d . . .
H12F H 0.7318 0.2103 0.0236 0.085 Uiso 1 1 calc R . .
C125 C 0.6749(5) 0.1957(3) 0.0535(3) 0.051(3) Uani 1 1 d . . .
H12G H 0.7017 0.1807 0.0745 0.061 Uiso 1 1 calc R . .
C126 C 0.6167(5) 0.2003(3) 0.0528(3) 0.047(3) Uani 1 1 d . . .
C127 C 0.5995(5) 0.1783(3) 0.0845(3) 0.042(3) Uani 1 1 d . B .
O121 O 0.5222(3) 0.2308(2) 0.0193(2) 0.058(2) Uani 1 1 d . . .
O122 O 0.5450(3) 0.1796(2) 0.08185(18) 0.0406(18) Uani 1 1 d . . .
O123 O 0.6365(3) 0.1594(2) 0.1130(2) 0.058(2) Uani 1 1 d . . .
C131 C 0.2328(6) 0.1863(4) 0.2759(4) 0.061(4) Uani 1 1 d . . .
C132 C 0.2355(6) 0.2325(4) 0.2869(4) 0.086(5) Uani 1 1 d . . .
H13D H 0.2138 0.2428 0.3028 0.103 Uiso 1 1 calc R . .
C133 C 0.2699(7) 0.2621(4) 0.2742(4) 0.089(5) Uani 1 1 d . . .
H13E H 0.2694 0.2924 0.2805 0.107 Uiso 1 1 calc R . .
C134 C 0.3050(6) 0.2478(4) 0.2525(4) 0.076(4) Uani 1 1 d . . .
H13F H 0.3294 0.2679 0.2454 0.091 Uiso 1 1 calc R . .
C135 C 0.3034(5) 0.2036(4) 0.2414(3) 0.051(3) Uani 1 1 d . . .
H13G H 0.3260 0.1937 0.2261 0.061 Uiso 1 1 calc R . .
C136 C 0.2681(5) 0.1736(4) 0.2531(3) 0.042(3) Uani 1 1 d . . .
C137 C 0.2651(5) 0.1270(4) 0.2389(3) 0.038(3) Uani 1 1 d . . .
O131 O 0.2000(4) 0.1588(3) 0.2888(2) 0.072(3) Uani 1 1 d . . .
O132 O 0.2237(3) 0.1003(2) 0.24054(18) 0.0413(18) Uani 1 1 d . . .
O133 O 0.3012(3) 0.1123(2) 0.22188(18) 0.0410(18) Uani 1 1 d . . .
C141 C 0.2366(4) -0.1290(3) 0.1445(3) 0.041(3) Uani 1 1 d . . .
C142 C 0.2357(4) -0.1742(3) 0.1325(3) 0.053(3) Uani 1 1 d . . .
H14A H 0.2350 -0.1974 0.1500 0.064 Uiso 1 1 calc R . .
C143 C 0.2358(5) -0.1834(4) 0.0942(4) 0.073(4) Uani 1 1 d . . .
H14B H 0.2353 -0.2132 0.0861 0.088 Uiso 1 1 calc R . .
C144 C 0.2367(5) -0.1498(4) 0.0681(4) 0.075(4) Uani 1 1 d . . .
H14C H 0.2353 -0.1566 0.0421 0.090 Uiso 1 1 calc R . .
C145 C 0.2397(5) -0.1062(3) 0.0804(3) 0.064(4) Uani 1 1 d . . .
H14D H 0.2432 -0.0836 0.0632 0.077 Uiso 1 1 calc R . .
C146 C 0.2377(4) -0.0946(3) 0.1181(3) 0.041(3) Uani 1 1 d . . .
C147 C 0.2406(4) -0.0474(3) 0.1294(3) 0.037(3) Uani 1 1 d . A .
O141 O 0.2346(3) -0.12152(19) 0.18227(19) 0.0458(19) Uani 1 1 d . . .
O142 O 0.2318(3) -0.03431(19) 0.16183(18) 0.0377(18) Uani 1 1 d . . .
O143 O 0.2522(3) -0.0187(2) 0.10654(18) 0.0443(19) Uani 1 1 d . . .
C151 C 0.4141(4) 0.2157(3) 0.1163(3) 0.032(3) Uani 1 1 d . B .
C152 C 0.4200(5) 0.2611(3) 0.1262(3) 0.053(3) Uani 1 1 d . . .
H15A H 0.4487 0.2781 0.1204 0.063 Uiso 1 1 calc R . .
C153 C 0.3835(6) 0.2812(4) 0.1445(3) 0.069(4) Uani 1 1 d . . .
H15B H 0.3874 0.3118 0.1503 0.083 Uiso 1 1 calc R . .
C154 C 0.3412(6) 0.2569(4) 0.1545(3) 0.067(4) Uani 1 1 d . . .
H15C H 0.3174 0.2709 0.1671 0.081 Uiso 1 1 calc R . .
C155 C 0.3349(5) 0.2122(3) 0.1457(3) 0.045(3) Uani 1 1 d . . .
H15D H 0.3067 0.1955 0.1522 0.054 Uiso 1 1 calc R . .
C156 C 0.3709(4) 0.1919(3) 0.1269(3) 0.028(2) Uani 1 1 d U . .
C157 C 0.3604(4) 0.1427(3) 0.1187(3) 0.030(2) Uani 1 1 d U A .
O151 O 0.4495(3) 0.19771(19) 0.09866(18) 0.0350(17) Uani 1 1 d . . .
O152 O 0.3994(2) 0.11525(19) 0.11675(17) 0.0330(16) Uani 1 1 d U . .
O153 O 0.3090(3) 0.1284(2) 0.1167(2) 0.0471(19) Uani 1 1 d U . .
C161 C 0.3672(5) 0.2595(3) 0.0063(3) 0.043(3) Uani 1 1 d . B .
C162 C 0.3352(5) 0.2979(3) -0.0105(3) 0.057(3) Uani 1 1 d . . .
H16A H 0.3516 0.3262 -0.0034 0.069 Uiso 1 1 calc R . .
C163 C 0.2800(5) 0.2942(4) -0.0372(3) 0.063(4) Uani 1 1 d . . .
H16B H 0.2585 0.3197 -0.0481 0.076 Uiso 1 1 calc R . .
C164 C 0.2571(5) 0.2523(4) -0.0476(3) 0.067(4) Uani 1 1 d . . .
H16C H 0.2196 0.2501 -0.0657 0.080 Uiso 1 1 calc R . .
C165 C 0.2865(4) 0.2133(3) -0.0328(3) 0.044(3) Uani 1 1 d . . .
H16D H 0.2695 0.1853 -0.0403 0.053 Uiso 1 1 calc R . .
C166 C 0.3430(5) 0.2176(3) -0.0060(3) 0.042(3) Uani 1 1 d . . .
C167 C 0.3760(5) 0.1754(3) 0.0096(3) 0.035(3) Uani 1 1 d . A .
O161 O 0.4207(3) 0.2648(2) 0.0331(2) 0.0462(19) Uani 1 1 d . . .
O162 O 0.4326(3) 0.17623(19) 0.02437(17) 0.0350(17) Uani 1 1 d . . .
O163 O 0.3465(3) 0.1397(2) 0.00779(18) 0.0410(18) Uani 1 1 d . . .
C171 C 0.3479(5) -0.0196(3) 0.0122(3) 0.042(3) Uani 1 1 d . A .
C172 C 0.3279(4) -0.0647(4) 0.0019(3) 0.045(3) Uani 1 1 d . . .
H17A H 0.3008 -0.0705 -0.0230 0.054 Uiso 1 1 calc R . .
C173 C 0.3481(5) -0.0997(4) 0.0284(4) 0.066(4) Uani 1 1 d . . .
H17B H 0.3332 -0.1285 0.0219 0.079 Uiso 1 1 calc R . .
C174 C 0.3904(5) -0.0917(4) 0.0642(3) 0.063(4) Uani 1 1 d . . .
H17C H 0.4051 -0.1154 0.0817 0.076 Uiso 1 1 calc R . .
C175 C 0.4107(4) -0.0494(4) 0.0744(3) 0.045(3) Uani 1 1 d . . .
H17D H 0.4391 -0.0448 0.0990 0.054 Uiso 1 1 calc R . .
C176 C 0.3911(4) -0.0122(3) 0.0495(3) 0.032(3) Uani 1 1 d . . .
C177 C 0.4173(4) 0.0312(3) 0.0621(3) 0.037(3) Uani 1 1 d . A .
O171 O 0.3285(3) 0.0137(2) -0.01398(18) 0.047(2) Uani 1 1 d . . .
O172 O 0.4044(3) 0.06399(19) 0.03701(18) 0.0360(17) Uani 1 1 d . . .
O173 O 0.4528(3) 0.03841(19) 0.09630(18) 0.0366(17) Uani 1 1 d . . .
C181 C 0.0903(5) -0.0539(4) 0.1853(3) 0.061(4) Uani 1 1 d . . .
C182 C 0.0340(6) -0.0679(5) 0.1644(4) 0.100(5) Uani 1 1 d . . .
H18A H 0.0299 -0.0912 0.1462 0.120 Uiso 1 1 calc R . .
C183 C -0.0158(6) -0.0500(6) 0.1686(5) 0.128(7) Uani 1 1 d . . .
H18B H -0.0521 -0.0614 0.1537 0.154 Uiso 1 1 calc R . .
C184 C -0.0123(6) -0.0142(5) 0.1954(4) 0.103(5) Uani 1 1 d . . .
H18C H -0.0454 -0.0020 0.1996 0.124 Uiso 1 1 calc R . .
C185 C 0.0440(6) 0.0016(4) 0.2154(3) 0.076(4) Uani 1 1 d . . .
H18D H 0.0477 0.0263 0.2321 0.091 Uiso 1 1 calc R . .
C186 C 0.0954(5) -0.0173(4) 0.2117(3) 0.048(3) Uani 1 1 d . . .
C187 C 0.1493(5) 0.0054(4) 0.2327(3) 0.040(3) Uani 1 1 d . . .
O181 O 0.1357(3) -0.0735(2) 0.1803(2) 0.058(2) Uani 1 1 d . . .
O182 O 0.1960(3) -0.0095(2) 0.22723(19) 0.0442(19) Uani 1 1 d . . .
O183 O 0.1512(3) 0.0380(2) 0.2558(2) 0.052(2) Uani 1 1 d . . .
C191 C 0.1525(5) 0.0669(4) 0.3489(3) 0.052(3) Uani 1 1 d . . .
C192 C 0.1088(5) 0.0574(4) 0.3656(4) 0.078(4) Uani 1 1 d . . .
H19A H 0.0708 0.0677 0.3534 0.093 Uiso 1 1 calc R . .
C193 C 0.1223(6) 0.0323(4) 0.4009(4) 0.093(5) Uani 1 1 d . . .
H19B H 0.0933 0.0258 0.4122 0.112 Uiso 1 1 calc R . .
C194 C 0.1780(6) 0.0175(4) 0.4186(4) 0.082(4) Uani 1 1 d . . .
H19C H 0.1871 0.0005 0.4419 0.098 Uiso 1 1 calc R . .
C195 C 0.2209(5) 0.0279(4) 0.4019(4) 0.060(3) Uani 1 1 d . . .
H19D H 0.2589 0.0179 0.4143 0.072 Uiso 1 1 calc R . .
C196 C 0.2092(5) 0.0523(3) 0.3675(3) 0.039(3) Uani 1 1 d . . .
C197 C 0.2564(5) 0.0635(3) 0.3522(3) 0.041(3) Uani 1 1 d . . .
O191 O 0.1365(3) 0.0915(2) 0.3143(2) 0.0455(19) Uani 1 1 d . . .
O192 O 0.2464(3) 0.0779(2) 0.3171(2) 0.055(2) Uani 1 1 d . . .
O193 O 0.3079(3) 0.0594(2) 0.3744(2) 0.059(2) Uani 1 1 d . . .

loop_
_atom_site_aniso_label
_atom_site_aniso_U_11
_atom_site_aniso_U_22
_atom_site_aniso_U_33
_atom_site_aniso_U_23
_atom_site_aniso_U_13
_atom_site_aniso_U_12
Bi1 0.0333(3) 0.0535(3) 0.0292(2) 0.0034(2) 0.0027(2) 0.0074(2)
Bi2 0.0294(2) 0.0319(2) 0.0257(2) 0.00206(19) 0.00725(18) 0.00208(19)
Bi3 0.0370(3) 0.0356(2) 0.0264(2) 0.00307(19) 0.01170(19) 0.0004(2)
Bi4 0.0360(2) 0.0339(2) 0.0258(2) -0.00157(19) 0.01028(19) -0.0044(2)
Ti1 0.0403(12) 0.0369(12) 0.0461(13) 0.0092(10) 0.0098(11) -0.0035(10)
Ti2 0.0425(12) 0.0381(12) 0.0243(11) -0.0012(9) 0.0071(9) 0.0021(9)
Ti3 0.0548(14) 0.0373(12) 0.0368(12) -0.0002(10) 0.0133(11) -0.0132(10)
Ti4 0.0427(13) 0.0549(14) 0.0417(12) -0.0036(11) 0.0134(11) 0.0016(11)
O11 0.059(5) 0.091(6) 0.056(5) 0.018(5) 0.011(4) 0.027(5)
C11 0.16(2) 0.16(2) 0.23(3) -0.07(2) -0.041(18) 0.095(18)
C12 0.126(17) 0.20(2) 0.27(3) -0.01(2) -0.065(17) 0.085(17)
C13 0.17(2) 0.17(2) 0.27(3) -0.022(18) -0.134(19) 0.014(17)
O21 0.029(4) 0.039(4) 0.028(4) 0.002(3) 0.009(3) 0.005(3)
C21 0.064(8) 0.037(7) 0.030(7) 0.004(6) 0.016(6) 0.013(6)
C22 0.063(8) 0.092(10) 0.043(7) 0.000(7) 0.021(7) 0.023(7)
C23 0.035(7) 0.073(8) 0.055(8) 0.010(7) 0.015(6) 0.005(6)
O31 0.011(4) 0.041(4) 0.041(4) 0.008(3) 0.013(3) 0.001(3)
C31 0.126(14) 0.119(14) 0.075(10) 0.010(10) 0.075(11) -0.022(12)
C32 0.126(14) 0.098(12) 0.163(16) 0.059(12) 0.078(12) 0.035(11)
C33 0.092(11) 0.112(12) 0.090(11) 0.016(9) 0.017(10) 0.003(9)
O41 0.092(6) 0.050(5) 0.034(4) -0.001(4) 0.027(4) -0.017(4)
C41 0.170(15) 0.079(11) 0.043(9) 0.010(8) 0.043(9) -0.008(10)
C42 0.56(5) 0.22(2) 0.121(17) -0.035(16) 0.17(2) -0.22(3)
C43 0.39(3) 0.098(13) 0.070(11) 0.011(10) 0.099(16) 0.070(16)
O51 0.059(5) 0.062(5) 0.040(4) 0.009(4) 0.034(4) 0.008(4)
C51 0.097(12) 0.121(13) 0.052(10) 0.024(9) 0.026(9) 0.004(11)
C52 0.11(2) 0.13(3) 0.043(18) 0.029(17) 0.029(17) 0.02(2)
C53 0.089(12) 0.24(2) 0.062(10) 0.038(11) 0.018(9) -0.043(13)
C51A 0.097(12) 0.121(13) 0.052(10) 0.024(9) 0.026(9) 0.004(11)
C52A 0.12(3) 0.17(4) 0.05(2) 0.05(2) 0.04(2) 0.04(2)
C53A 0.089(12) 0.24(2) 0.062(10) 0.038(11) 0.018(9) -0.043(13)
O61 0.039(4) 0.049(4) 0.014(4) -0.007(3) 0.007(3) 0.006(3)
C61 0.031(7) 0.082(9) 0.033(7) 0.002(7) 0.012(6) 0.013(6)
C62 0.085(10) 0.053(8) 0.064(8) -0.011(7) 0.039(8) 0.026(7)
C63 0.036(7) 0.085(9) 0.032(7) -0.001(6) 0.011(6) 0.015(6)
O71 0.048(4) 0.050(4) 0.016(4) -0.008(3) 0.012(3) -0.002(4)
C71 0.041(7) 0.066(9) 0.044(8) 0.002(7) 0.011(6) -0.008(6)
C72 0.060(8) 0.096(10) 0.039(7) -0.006(7) 0.015(7) -0.015(7)
C73 0.127(12) 0.046(8) 0.049(8) -0.002(7) 0.002(8) 0.007(8)
O81 0.053(5) 0.044(5) 0.064(5) -0.002(4) 0.003(4) -0.020(4)
C81 0.05(2) 0.05(2) 0.13(3) -0.01(2) 0.04(2) 0.008(17)
C82 0.165(18) 0.126(15) 0.113(14) -0.026(12) -0.028(13) -0.090(13)
C83 0.088(12) 0.088(12) 0.125(14) 0.024(10) -0.004(10) -0.036(9)
C81A 0.05(2) 0.032(17) 0.10(3) -0.011(15) -0.011(17) -0.014(15)
C82A 0.165(18) 0.126(15) 0.113(14) -0.026(12) -0.028(13) -0.090(13)
C83A 0.088(12) 0.088(12) 0.125(14) 0.024(10) -0.004(10) -0.036(9)
C101 0.054(8) 0.027(7) 0.039(7) 0.003(6) 0.021(6) 0.009(6)
C102 0.076(10) 0.063(10) 0.041(8) 0.003(7) -0.030(7) 0.014(7)
C103 0.107(12) 0.056(9) 0.075(10) -0.012(8) 0.028(9) 0.022(9)
C104 0.087(11) 0.069(10) 0.059(9) 0.010(8) 0.027(8) 0.021(8)
C105 0.054(8) 0.055(8) 0.037(7) 0.006(6) 0.012(6) 0.013(7)
C106 0.035(7) 0.046(7) 0.020(6) 0.007(6) 0.014(5) 0.011(6)
C107 0.035(7) 0.047(8) 0.026(7) 0.001(6) 0.011(6) -0.011(6)
O101 0.043(4) 0.036(4) 0.035(4) -0.002(3) 0.000(4) -0.001(4)
O102 0.041(4) 0.040(4) 0.031(4) 0.001(4) 0.006(4) -0.004(4)
O103 0.064(5) 0.059(5) 0.021(4) -0.002(4) -0.007(4) -0.009(4)
C111 0.030(7) 0.054(8) 0.031(7) 0.000(6) -0.005(6) 0.003(6)
C112 0.070(10) 0.076(10) 0.037(8) 0.000(7) 0.012(8) -0.012(8)
C113 0.080(12) 0.113(12) 0.038(9) 0.012(8) 0.002(9) -0.011(10)
C114 0.027(7) 0.090(10) 0.079(10) -0.007(9) 0.009(8) 0.006(7)
C115 0.059(9) 0.051(8) 0.043(8) -0.002(6) 0.002(7) -0.005(7)
C116 0.028(7) 0.041(7) 0.039(7) -0.009(6) -0.011(6) -0.007(5)
C117 0.059(9) 0.024(6) 0.034(7) 0.000(5) 0.027(7) -0.014(6)
O111 0.050(5) 0.056(5) 0.021(4) 0.002(3) 0.007(4) 0.002(4)
O112 0.030(4) 0.044(4) 0.022(4) 0.000(3) 0.011(3) -0.004(3)
O113 0.031(4) 0.066(5) 0.039(5) 0.003(4) 0.011(4) -0.003(4)
C121 0.053(9) 0.050(8) 0.066(9) 0.015(7) 0.035(8) 0.003(7)
C122 0.102(12) 0.062(9) 0.056(9) 0.006(7) 0.032(9) -0.012(8)
C123 0.069(11) 0.093(12) 0.084(12) -0.009(9) 0.056(10) -0.008(9)
C124 0.051(10) 0.084(11) 0.105(12) -0.019(9) 0.061(9) -0.023(8)
C125 0.050(8) 0.035(7) 0.074(9) 0.003(6) 0.027(7) -0.009(6)
C126 0.035(7) 0.054(8) 0.062(8) 0.012(6) 0.028(7) 0.001(6)
C127 0.029(7) 0.050(8) 0.053(8) 0.013(6) 0.020(7) 0.006(6)
O121 0.044(5) 0.074(6) 0.057(5) 0.021(4) 0.020(4) 0.001(4)
O122 0.033(5) 0.047(5) 0.038(4) 0.012(3) 0.005(4) 0.000(4)
O123 0.037(5) 0.070(6) 0.063(5) 0.012(5) 0.008(4) 0.016(4)
C131 0.076(10) 0.044(9) 0.059(9) -0.010(7) 0.018(8) 0.005(7)
C132 0.117(12) 0.055(9) 0.119(12) -0.035(9) 0.087(11) -0.009(9)
C133 0.128(14) 0.043(9) 0.102(12) -0.029(9) 0.043(11) -0.020(9)
C134 0.113(12) 0.049(9) 0.070(10) -0.003(8) 0.036(9) 0.004(8)
C135 0.086(10) 0.040(8) 0.029(7) 0.003(6) 0.022(7) 0.002(7)
C136 0.063(8) 0.034(7) 0.027(6) -0.013(6) 0.014(6) 0.003(6)
C137 0.043(8) 0.053(8) 0.014(6) 0.009(6) 0.005(5) -0.008(6)
O131 0.092(7) 0.051(5) 0.091(7) -0.024(5) 0.053(6) -0.016(5)
O132 0.051(5) 0.039(4) 0.039(4) -0.003(4) 0.021(4) 0.001(4)
O133 0.042(5) 0.044(5) 0.040(4) 0.000(4) 0.018(4) -0.005(4)
C141 0.044(7) 0.027(7) 0.050(8) -0.013(6) 0.012(6) -0.006(5)
C142 0.064(8) 0.041(8) 0.063(9) -0.008(7) 0.033(7) -0.006(6)
C143 0.097(11) 0.051(9) 0.086(11) -0.020(8) 0.049(9) -0.015(8)
C144 0.130(12) 0.054(9) 0.059(9) -0.019(8) 0.055(9) -0.040(9)
C145 0.117(11) 0.034(8) 0.058(8) -0.022(6) 0.052(8) -0.037(7)
C146 0.060(8) 0.026(7) 0.041(7) -0.005(6) 0.024(6) -0.016(6)
C147 0.040(7) 0.041(8) 0.028(6) 0.002(6) 0.007(6) -0.009(6)
O141 0.077(5) 0.025(4) 0.034(4) -0.007(3) 0.016(4) -0.012(4)
O142 0.054(5) 0.023(4) 0.029(4) 0.000(3) 0.003(4) 0.000(3)
O143 0.067(5) 0.046(5) 0.024(4) -0.004(4) 0.019(4) -0.008(4)
C151 0.041(7) 0.029(7) 0.023(6) -0.009(5) 0.006(5) -0.004(5)
C152 0.074(9) 0.035(8) 0.057(8) -0.010(6) 0.032(7) -0.003(7)
C153 0.105(12) 0.042(8) 0.053(9) -0.007(7) 0.016(8) 0.003(8)
C154 0.101(11) 0.054(9) 0.063(9) -0.002(7) 0.050(8) 0.007(8)
C155 0.064(8) 0.030(7) 0.043(7) 0.009(6) 0.023(6) 0.001(6)
C156 0.027(6) 0.039(5) 0.020(6) -0.007(5) 0.010(5) 0.005(5)
C157 0.039(6) 0.040(6) 0.018(5) 0.016(5) 0.019(5) 0.004(5)
O151 0.036(4) 0.035(4) 0.040(4) -0.002(3) 0.020(4) -0.001(3)
O152 0.026(4) 0.029(4) 0.042(4) -0.005(3) 0.007(3) 0.002(3)
O153 0.034(4) 0.049(5) 0.064(5) -0.003(4) 0.022(4) -0.004(3)
C161 0.058(8) 0.035(7) 0.036(7) 0.004(6) 0.014(6) 0.011(7)
C162 0.052(8) 0.035(7) 0.073(9) 0.006(7) 0.003(7) 0.013(6)
C163 0.065(10) 0.038(8) 0.076(10) 0.003(7) 0.008(8) 0.019(7)
C164 0.054(8) 0.077(10) 0.053(8) 0.004(8) -0.005(7) 0.007(8)
C165 0.043(8) 0.037(7) 0.039(7) 0.007(6) -0.006(6) 0.004(6)
C166 0.047(8) 0.029(7) 0.044(7) 0.006(6) 0.008(6) -0.002(6)
C167 0.056(8) 0.036(7) 0.010(5) -0.013(5) 0.008(6) -0.003(7)
O161 0.038(5) 0.035(4) 0.057(5) 0.006(4) 0.004(4) 0.000(4)
O162 0.037(5) 0.035(4) 0.033(4) 0.006(3) 0.011(4) 0.004(4)
O163 0.040(5) 0.042(5) 0.037(4) 0.006(4) 0.007(4) 0.002(4)
C171 0.047(8) 0.034(7) 0.055(8) -0.012(6) 0.031(7) -0.009(6)
C172 0.053(8) 0.050(8) 0.034(7) -0.014(6) 0.018(6) -0.007(6)
C173 0.097(11) 0.029(7) 0.082(10) 0.004(7) 0.044(9) -0.023(7)
C174 0.102(11) 0.042(8) 0.040(8) 0.002(7) 0.015(8) -0.013(8)
C175 0.062(8) 0.044(8) 0.035(7) 0.006(6) 0.023(6) 0.004(6)
C176 0.048(7) 0.022(6) 0.030(6) 0.002(5) 0.017(6) -0.005(5)
C177 0.041(7) 0.031(7) 0.042(7) 0.007(6) 0.020(6) 0.016(6)
O171 0.068(5) 0.046(5) 0.026(4) -0.004(4) 0.012(4) -0.005(4)
O172 0.047(4) 0.022(4) 0.034(4) -0.004(3) 0.005(4) 0.007(3)
O173 0.044(4) 0.036(4) 0.031(4) 0.007(4) 0.012(4) 0.007(4)
C181 0.045(9) 0.088(11) 0.040(8) -0.005(7) 0.000(7) -0.021(8)
C182 0.065(10) 0.131(13) 0.098(12) -0.082(10) 0.020(10) -0.026(10)
C183 0.049(11) 0.21(2) 0.123(15) -0.059(14) 0.017(10) -0.007(12)
C184 0.070(11) 0.151(15) 0.099(12) -0.046(11) 0.042(10) 0.001(11)
C185 0.073(10) 0.099(11) 0.047(8) -0.016(8) 0.008(8) -0.032(9)
C186 0.038(8) 0.068(9) 0.043(8) -0.013(7) 0.020(6) -0.004(7)
C187 0.038(8) 0.056(8) 0.021(6) 0.002(6) 0.005(6) -0.014(7)
O181 0.042(5) 0.057(5) 0.074(6) -0.015(4) 0.016(5) -0.013(4)
O182 0.035(5) 0.050(5) 0.046(5) -0.001(4) 0.010(4) -0.012(4)
O183 0.052(5) 0.055(5) 0.051(5) -0.014(4) 0.020(4) -0.012(4)
C191 0.048(8) 0.062(9) 0.050(8) 0.001(7) 0.023(7) -0.004(7)
C192 0.052(9) 0.101(11) 0.092(11) 0.038(9) 0.039(8) 0.014(8)
C193 0.074(11) 0.104(12) 0.114(13) 0.051(10) 0.048(10) 0.014(9)
C194 0.087(11) 0.066(10) 0.092(11) 0.041(8) 0.029(10) 0.026(9)
C195 0.041(8) 0.075(9) 0.063(9) 0.007(8) 0.016(7) 0.003(7)
C196 0.033(7) 0.042(7) 0.046(7) 0.002(6) 0.016(6) 0.001(6)
C197 0.035(8) 0.051(8) 0.035(7) -0.014(6) 0.008(6) 0.004(6)
O191 0.032(4) 0.059(5) 0.052(5) -0.002(4) 0.023(4) 0.004(4)
O192 0.033(4) 0.105(6) 0.026(4) -0.006(4) 0.008(4) -0.004(4)
O193 0.024(4) 0.089(6) 0.052(5) 0.001(4) -0.006(4) -0.010(4)

loop_
_atom_type_symbol
_atom_type_description
_atom_type_scat_dispersion_real
_atom_type_scat_dispersion_imag
_atom_type_scat_source
C C 0.0033 0.0016 'International Tables Vol C Tables 4.2.6.8 and 6.1.1.4'
H H 0.0000 0.0000 'International Tables Vol C Tables 4.2.6.8 and 6.1.1.4'
O O 0.0106 0.0060 'International Tables Vol C Tables 4.2.6.8 and 6.1.1.4'
Ti Ti 0.2776 0.4457 'International Tables Vol C Tables 4.2.6.8 and 6.1.1.4'
Bi Bi -4.1077 10.2566 'International Tables Vol C Tables 4.2.6.8 and 6.1.1.4'

loop_
_geom_angle_atom_site_label_1
_geom_angle_atom_site_label_2
_geom_angle_atom_site_label_3
_geom_angle
_geom_angle_site_symmetry_1
_geom_angle_site_symmetry_3
_geom_angle_publ_flag
O61 Bi1 O103 81.9(2) . 2_655 y
O61 Bi1 O193 84.5(2) . 2_655 y
O103 Bi1 O193 82.7(3) 2_655 2_655 y
O61 Bi1 O71 69.7(2) . . y
O103 Bi1 O71 88.7(2) 2_655 . y
O193 Bi1 O71 153.7(2) 2_655 . y
O61 Bi1 O123 76.3(2) . . y
O103 Bi1 O123 156.3(2) 2_655 . y
O193 Bi1 O123 86.2(2) 2_655 . y
O71 Bi1 O123 92.2(2) . . y
O61 Bi1 Bi2 37.11(15) . . n
O103 Bi1 Bi2 91.91(16) 2_655 . n
O193 Bi1 Bi2 121.21(16) 2_655 . n
O71 Bi1 Bi2 34.00(12) . . n
O123 Bi1 Bi2 76.12(16) . . n
O71 Bi2 O152 87.0(2) . . y
O71 Bi2 O61 70.1(2) . . y
O152 Bi2 O61 142.9(2) . . y
O71 Bi2 O173 90.3(2) . . y
O152 Bi2 O173 73.2(2) . . y
O61 Bi2 O173 78.0(2) . . y
O71 Bi2 O151 91.7(2) . . y
O152 Bi2 O151 73.7(2) . . y
O61 Bi2 O151 133.44(19) . . y
O173 Bi2 O151 146.7(2) . . y
O71 Bi2 O122 86.1(2) . . y
O152 Bi2 O122 134.6(2) . . y
O61 Bi2 O122 74.2(2) . . y
O173 Bi2 O122 151.5(2) . . y
O151 Bi2 O122 61.7(2) . . y
O71 Bi2 O172 140.5(2) . . y
O152 Bi2 O172 80.63(19) . . y
O61 Bi2 O172 98.47(18) . . y
O173 Bi2 O172 50.22(19) . . y
O151 Bi2 O172 119.90(18) . . y
O122 Bi2 O172 128.35(19) . . y
O71 Bi2 Bi1 38.62(16) . . n
O152 Bi2 Bi1 123.62(14) . . n
O61 Bi2 Bi1 32.85(12) . . n
O173 Bi2 Bi1 89.74(15) . . n
O151 Bi2 Bi1 111.83(13) . . n
O122 Bi2 Bi1 70.08(13) . . n
O172 Bi2 Bi1 127.55(13) . . n
O31 Bi3 O113 84.0(2) . . y
O31 Bi3 O153 78.3(2) . . y
O113 Bi3 O153 85.7(2) . . y
O31 Bi3 O143 81.2(2) . . y
O113 Bi3 O143 79.8(2) . . y
O153 Bi3 O143 156.1(2) . . y
O31 Bi3 O21 70.0(2) . . y
O113 Bi3 O21 151.8(2) . . y
O153 Bi3 O21 98.9(2) . . y
O143 Bi3 O21 85.5(2) . . y
O31 Bi3 Bi4 37.68(15) . . n
O113 Bi3 Bi4 118.75(18) . . n
O153 Bi3 Bi4 95.43(17) . . n
O143 Bi3 Bi4 75.34(15) . . n
O21 Bi3 Bi4 33.43(13) . . n
O21 Bi4 O133 88.1(2) . . y
O21 Bi4 O102 92.6(2) . . y
O133 Bi4 O102 75.1(2) . . y
O21 Bi4 O31 71.5(2) . . y
O133 Bi4 O31 78.3(2) . . y
O102 Bi4 O31 149.4(2) . . y
O21 Bi4 O101 91.5(2) . . y
O133 Bi4 O101 146.5(2) . . y
O102 Bi4 O101 71.4(2) . . y
O31 Bi4 O101 132.97(19) . . y
O21 Bi4 O182 145.7(2) . . y
O133 Bi4 O182 126.2(2) . . y
O102 Bi4 O182 96.1(2) . . y
O31 Bi4 O182 111.80(19) . . y
O101 Bi4 O182 60.5(2) . . y
O21 Bi4 O142 85.3(2) . . y
O133 Bi4 O142 154.14(19) . . y
O102 Bi4 O142 130.07(19) . . y
O31 Bi4 O142 75.87(18) . . y
O101 Bi4 O142 58.86(18) . . y
O182 Bi4 O142 63.8(2) . . y
O21 Bi4 Ti3 109.69(15) . . n
O133 Bi4 Ti3 161.91(17) . . n
O102 Bi4 Ti3 100.21(15) . . n
O31 Bi4 Ti3 109.62(14) . . n
O101 Bi4 Ti3 34.86(14) . . n
O182 Bi4 Ti3 36.05(15) . . n
O142 Bi4 Ti3 36.94(14) . . n
O21 Bi4 Bi3 39.91(15) . . n
O133 Bi4 Bi3 87.97(16) . . n
O102 Bi4 Bi3 130.64(15) . . n
O31 Bi4 Bi3 32.74(13) . . n
O101 Bi4 Bi3 112.53(14) . . n
O182 Bi4 Bi3 129.79(14) . . n
O142 Bi4 Bi3 71.08(14) . . n
Ti3 Bi4 Bi3 107.55(3) . . n
O81 Ti1 O161 97.9(3) . . y
O81 Ti1 O121 98.6(3) . . y
O161 Ti1 O121 99.1(3) . . y
O81 Ti1 O122 92.5(3) . . y
O161 Ti1 O122 169.2(3) . . y
O121 Ti1 O122 82.4(3) . . y
O81 Ti1 O151 97.8(3) . . y
O161 Ti1 O151 97.6(3) . . y
O121 Ti1 O151 154.7(3) . . y
O122 Ti1 O151 77.8(3) . . y
O81 Ti1 O162 173.8(3) . . y
O161 Ti1 O162 84.6(3) . . y
O121 Ti1 O162 86.6(3) . . y
O122 Ti1 O162 84.8(2) . . y
O151 Ti1 O162 76.2(2) . . y
O51 Ti2 O171 100.9(3) . . y
O51 Ti2 O111 96.0(3) . . y
O171 Ti2 O111 97.7(3) . . y
O51 Ti2 O163 92.3(3) . . y
O171 Ti2 O163 162.2(3) . . y
O111 Ti2 O163 92.5(3) . . y
O51 Ti2 O172 99.0(3) . . y
O171 Ti2 O172 83.0(3) . . y
O111 Ti2 O172 164.6(3) . . y
O163 Ti2 O172 83.3(2) . . y
O51 Ti2 O112 173.8(3) . . y
O171 Ti2 O112 85.2(3) . . y
O111 Ti2 O112 83.5(3) . . y
O163 Ti2 O112 81.5(3) . . y
O172 Ti2 O112 81.2(3) . . y
O41 Ti3 O141 100.2(3) . . y
O41 Ti3 O181 101.4(3) . . y
O141 Ti3 O181 95.1(3) . . y
O41 Ti3 O101 92.3(3) . . y
O141 Ti3 O101 101.3(3) . . y
O181 Ti3 O101 156.4(3) . . y
O41 Ti3 O182 92.5(3) . . y
O141 Ti3 O182 167.3(3) . . y
O181 Ti3 O182 82.6(3) . . y
O101 Ti3 O182 77.6(3) . . y
O41 Ti3 O142 167.3(3) . . y
O141 Ti3 O142 84.3(3) . . y
O181 Ti3 O142 89.9(3) . . y
O101 Ti3 O142 75.1(2) . . y
O182 Ti3 O142 83.2(3) . . y
O41 Ti3 Bi4 120.3(2) . . n
O141 Ti3 Bi4 123.2(2) . . n
O181 Ti3 Bi4 112.0(2) . . n
O101 Ti3 Bi4 44.48(17) . . n
O182 Ti3 Bi4 47.81(19) . . n
O142 Ti3 Bi4 48.79(16) . . n
O11 Ti4 O191 99.4(3) . . y
O11 Ti4 O131 94.7(4) . . y
O191 Ti4 O131 99.2(3) . . y
O11 Ti4 O183 92.1(3) . . y
O191 Ti4 O183 89.8(3) . . y
O131 Ti4 O183 167.6(3) . . y
O11 Ti4 O132 97.9(3) . . y
O191 Ti4 O132 162.0(3) . . y
O131 Ti4 O132 84.2(3) . . y
O183 Ti4 O132 84.6(3) . . y
O11 Ti4 O192 177.5(3) . . y
O191 Ti4 O192 83.1(3) . . y
O131 Ti4 O192 84.9(3) . . y
O183 Ti4 O192 87.8(3) . . y
O132 Ti4 O192 79.6(3) . . y
C11 O11 Ti4 153.8(8) . . n
O11 C11 C13 113.0(10) . . n
O11 C11 C12 115.0(10) . . n
C13 C11 C12 119.7(10) . . n
C21 O21 Bi4 126.1(5) . . n
C21 O21 Bi3 123.3(5) . . n
Bi4 O21 Bi3 106.7(2) . . y
O21 C21 C22 110.6(6) . . n
O21 C21 C23 110.8(6) . . n
C22 C21 C23 113.8(7) . . n
C31 O31 Bi3 124.6(6) . . n
C31 O31 Bi4 123.6(5) . . n
Bi3 O31 Bi4 109.6(2) . . n
O31 C31 C33 110.9(7) . . n
O31 C31 C32 111.4(8) . . n
C33 C31 C32 113.0(8) . . n
C41 O41 Ti3 158.4(6) . . n
O41 C41 C42 112.1(8) . . n
O41 C41 C43 114.2(8) . . n
C42 C41 C43 116.8(10) . . n
C51 O51 Ti2 154.3(6) . . n
O51 C51 C53 115.7(7) . . n
O51 C51 C52 114.1(8) . . n
C53 C51 C52 120.0(9) . . n
C61 O61 Bi1 125.9(5) . . n
C61 O61 Bi2 123.3(4) . . n
Bi1 O61 Bi2 110.0(2) . . y
O61 C61 C62 110.6(7) . . n
O61 C61 C63 110.0(6) . . n
C62 C61 C63 113.6(7) . . n
C71 O71 Bi2 124.9(5) . . n
C71 O71 Bi1 118.3(5) . . n
Bi2 O71 Bi1 107.4(2) . . y
O71 C71 C73 112.4(7) . . n
O71 C71 C72 109.7(7) . . n
C73 C71 C72 112.3(7) . . n
C81 O81 C81A 30.2(12) . . n
C81 O81 Ti1 162.1(7) . . n
C81A O81 Ti1 152.5(9) . . n
O81 C81 C82 111.3(10) . . n
O81 C81 C83 111.8(10) . . n
C82 C81 C83 117.9(11) . . n
O101 C101 C102 118.5(10) . . n
O101 C101 C106 121.0(9) . . n
C102 C101 C106 120.5(10) . . n
C101 C102 C103 120.6(11) . . n
C102 C103 C104 121.3(11) . . n
C105 C104 C103 117.3(12) . . n
C104 C105 C106 123.0(11) . . n
C101 C106 C105 117.2(9) . . n
C101 C106 C107 125.4(9) . . n
C105 C106 C107 117.4(9) . . n
O102 C107 O103 118.4(9) . . n
O102 C107 C106 124.7(9) . . n
O103 C107 C106 117.0(9) . . n
C101 O101 Ti3 127.9(6) . . n
C101 O101 Bi4 130.8(6) . . n
Ti3 O101 Bi4 100.7(2) . . y
C107 O102 Bi4 137.5(6) . . n
C107 O103 Bi1 115.2(6) . 2_655 n
O111 C111 C116 122.7(9) . . n
O111 C111 C112 118.5(11) . . n
C116 C111 C112 118.8(11) . . n
C113 C112 C111 122.4(12) . . n
C114 C113 C112 119.0(12) . . n
C113 C114 C115 122.6(12) . . n
C114 C115 C116 117.2(11) . . n
C111 C116 C115 119.9(10) . . n
C111 C116 C117 122.7(10) . . n
C115 C116 C117 117.4(11) . . n
O112 C117 O113 118.8(10) . . n
O112 C117 C116 122.6(10) . . n
O113 C117 C116 118.6(10) . . n
C111 O111 Ti2 137.0(7) . . n
C117 O112 Ti2 130.7(7) . . n
C117 O113 Bi3 110.2(6) . . n
O121 C121 C126 123.1(11) . . n
O121 C121 C122 118.4(11) . . n
C126 C121 C122 118.5(11) . . n
C123 C122 C121 120.3(13) . . n
C124 C123 C122 121.7(14) . . n
C123 C124 C125 119.8(12) . . n
C124 C125 C126 120.7(11) . . n
C121 C126 C125 118.9(11) . . n
C121 C126 C127 123.0(10) . . n
C125 C126 C127 118.0(10) . . n
O123 C127 O122 121.6(10) . . n
O123 C127 C126 121.0(10) . . n
O122 C127 C126 117.5(10) . . n
C121 O121 Ti1 131.6(7) . . n
C127 O122 Ti1 128.8(6) . . n
C127 O122 Bi2 130.4(6) . . n
Ti1 O122 Bi2 100.0(3) . . y
C127 O123 Bi1 131.0(7) . . n
O131 C131 C136 125.2(11) . . n
O131 C131 C132 118.9(12) . . n
C136 C131 C132 115.9(12) . . n
C133 C132 C131 120.3(12) . . n
C132 C133 C134 121.7(12) . . n
C135 C134 C133 119.3(13) . . n
C134 C135 C136 119.7(11) . . n
C135 C136 C131 123.0(11) . . n
C135 C136 C137 118.2(11) . . n
C131 C136 C137 118.8(11) . . n
O133 C137 O132 117.6(10) . . n
O133 C137 C136 121.1(10) . . n
O132 C137 C136 121.1(11) . . n
C131 O131 Ti4 134.6(8) . . n
C137 O132 Ti4 132.2(7) . . n
C137 O133 Bi4 105.6(6) . . n
O141 C141 C146 123.2(9) . . n
O141 C141 C142 116.5(10) . . n
C146 C141 C142 120.2(10) . . n
C143 C142 C141 118.6(11) . . n
C144 C143 C142 121.5(11) . . n
C145 C144 C143 119.4(11) . . n
C144 C145 C146 121.8(10) . . n
C141 C146 C145 118.3(10) . . n
C141 C146 C147 122.4(10) . . n
C145 C146 C147 119.2(10) . . n
O143 C147 O142 119.7(9) . . n
O143 C147 C146 118.4(10) . . n
O142 C147 C146 121.8(9) . . n
C141 O141 Ti3 134.9(6) . . n
C147 O142 Ti3 130.2(6) . . n
C147 O142 Bi4 129.2(6) . . n
Ti3 O142 Bi4 94.3(2) . . y
C147 O143 Bi3 138.3(6) . . n
O151 C151 C152 118.7(10) . . n
O151 C151 C156 124.7(9) . . n
C152 C151 C156 116.6(10) . . n
C153 C152 C151 120.4(11) . . n
C154 C153 C152 121.6(11) . . n
C155 C154 C153 119.3(12) . . n
C154 C155 C156 119.5(10) . . n
C155 C156 C151 122.6(9) . . n
C155 C156 C157 115.1(9) . . n
C151 C156 C157 122.3(9) . . n
O152 C157 O153 120.3(9) . . n
O152 C157 C156 123.9(9) . . n
O153 C157 C156 115.6(9) . . n
C151 O151 Ti1 127.0(6) . . n
C151 O151 Bi2 131.2(6) . . n
Ti1 O151 Bi2 100.8(3) . . y
C157 O152 Bi2 135.5(6) . . n
C157 O153 Bi3 113.2(6) . . n
O161 C161 C166 122.7(9) . . n
O161 C161 C162 118.5(10) . . n
C166 C161 C162 118.7(10) . . n
C163 C162 C161 120.7(11) . . n
C164 C163 C162 118.6(11) . . n
C163 C164 C165 123.7(11) . . n
C164 C165 C166 117.1(10) . . n
C161 C166 C165 121.2(10) . . n
C161 C166 C167 121.1(10) . . n
C165 C166 C167 117.7(9) . . n
O163 C167 O162 122.5(9) . . n
O163 C167 C166 117.4(10) . . n
O162 C167 C166 120.1(9) . . n
C161 O161 Ti1 137.5(6) . . n
C167 O162 Ti1 126.4(6) . . n
C167 O163 Ti2 145.5(7) . . n
O171 C171 C176 121.6(9) . . n
O171 C171 C172 120.2(10) . . n
C176 C171 C172 118.1(10) . . n
C173 C172 C171 121.0(10) . . n
C174 C173 C172 119.7(10) . . n
C175 C174 C173 120.3(11) . . n
C174 C175 C176 123.1(10) . . n
C175 C176 C171 117.8(9) . . n
C175 C176 C177 119.0(9) . . n
C171 C176 C177 123.2(9) . . n
O173 C177 O172 118.4(9) . . n
O173 C177 C176 123.1(9) . . n
O172 C177 C176 118.5(9) . . n
C171 O171 Ti2 135.2(6) . . n
C177 O172 Ti2 132.9(6) . . n
C177 O172 Bi2 89.4(6) . . n
Ti2 O172 Bi2 133.0(3) . . y
C177 O173 Bi2 102.0(6) . . n
O181 C181 C182 121.1(12) . . n
O181 C181 C186 122.3(11) . . n
C182 C181 C186 116.6(12) . . n
C183 C182 C181 124.7(13) . . n
C182 C183 C184 120.2(14) . . n
C185 C184 C183 115.7(13) . . n
C184 C185 C186 124.2(12) . . n
C185 C186 C181 118.5(11) . . n
C185 C186 C187 116.1(11) . . n
C181 C186 C187 125.1(11) . . n
O183 C187 O182 120.9(10) . . n
O183 C187 C186 122.3(11) . . n
O182 C187 C186 116.9(10) . . n
C181 O181 Ti3 133.9(7) . . n
C187 O182 Ti3 131.6(7) . . n
C187 O182 Bi4 128.7(6) . . n
Ti3 O182 Bi4 96.1(3) . . y
C187 O183 Ti4 153.6(7) . . n
O191 C191 C196 123.2(11) . . n
O191 C191 C192 116.7(11) . . n
C196 C191 C192 120.1(11) . . n
C191 C192 C193 119.5(12) . . n
C194 C193 C192 119.8(13) . . n
C193 C194 C195 119.6(12) . . n
C196 C195 C194 122.1(11) . . n
C195 C196 C191 118.8(11) . . n
C195 C196 C197 119.5(11) . . n
C191 C196 C197 121.7(10) . . n
O193 C197 O192 119.6(11) . . n
O193 C197 C196 119.1(10) . . n
O192 C197 C196 121.3(10) . . n
C191 O191 Ti4 135.0(7) . . n
C197 O192 Ti4 131.9(7) . . n
C197 O193 Bi1 111.0(7) . 2_655 n

loop_
_geom_bond_atom_site_label_1
_geom_bond_atom_site_label_2
_geom_bond_distance
_geom_bond_site_symmetry_2
_geom_bond_publ_flag
Bi1 O61 2.113(5) . y
Bi1 O103 2.241(7) 2_655 y
Bi1 O193 2.290(7) 2_655 y
Bi1 O71 2.394(6) . y
Bi1 O123 2.443(7) . y
Bi1 Bi2 3.6598(13) . n
Bi2 O71 2.144(5) . y
Bi2 O152 2.305(6) . y
Bi2 O61 2.350(6) . y
Bi2 O173 2.437(6) . y
Bi2 O151 2.513(6) . y
Bi2 O122 2.573(6) . y
Bi2 O172 2.686(5) . y
Bi3 O31 2.104(6) . y
Bi3 O113 2.276(6) . y
Bi3 O153 2.299(6) . y
Bi3 O143 2.367(6) . y
Bi3 O21 2.455(5) . y
Bi3 Bi4 3.6656(9) . n
Bi4 O21 2.108(5) . y
Bi4 O133 2.357(6) . y
Bi4 O102 2.368(6) . y
Bi4 O31 2.378(6) . y
Bi4 O101 2.530(6) . y
Bi4 O182 2.645(7) . y
Bi4 O142 2.677(6) . y
Bi4 Ti3 3.5487(19) . n
Ti1 O81 1.751(6) . y
Ti1 O161 1.843(6) . y
Ti1 O121 1.880(7) . y
Ti1 O122 2.058(6) . y
Ti1 O151 2.098(6) . y
Ti1 O162 2.127(6) . y
Ti2 O51 1.734(6) . y
Ti2 O171 1.879(7) . y
Ti2 O111 1.888(7) . y
Ti2 O163 1.992(7) . y
Ti2 O172 2.036(6) . y
Ti2 O112 2.120(7) . y
Ti3 O41 1.746(6) . y
Ti3 O141 1.855(7) . y
Ti3 O181 1.888(7) . y
Ti3 O101 2.064(6) . y
Ti3 O182 2.100(7) . y
Ti3 O142 2.138(7) . y
Ti4 O11 1.731(7) . y
Ti4 O191 1.854(7) . y
Ti4 O131 1.869(8) . y
Ti4 O183 2.000(7) . y
Ti4 O132 2.041(7) . y
Ti4 O192 2.131(7) . y
O11 C11 1.429(10) . n
C11 C13 1.433(9) . n
C11 C12 1.452(9) . n
O21 C21 1.449(8) . n
C21 C22 1.488(8) . n
C21 C23 1.493(8) . n
O31 C31 1.455(9) . n
C31 C33 1.501(8) . n
C31 C32 1.505(9) . n
O41 C41 1.411(8) . n
C41 C42 1.440(9) . n
C41 C43 1.479(9) . n
O51 C51 1.403(8) . n
C51 C53 1.444(8) . n
C51 C52 1.451(9) . n
O61 C61 1.449(8) . n
C61 C62 1.493(8) . n
C61 C63 1.496(8) . n
O71 C71 1.451(8) . n
C71 C73 1.499(8) . n
C71 C72 1.505(8) . n
O81 C81 1.435(11) . n
O81 C81A 1.438(11) . n
C81 C82 1.468(10) . n
C81 C83 1.468(10) . n
C101 O101 1.355(10) . n
C101 C102 1.356(12) . n
C101 C106 1.400(12) . n
C102 C103 1.367(13) . n
C103 C104 1.412(14) . n
C104 C105 1.340(13) . n
C105 C106 1.418(12) . n
C106 C107 1.439(12) . n
C107 O102 1.266(10) . n
C107 O103 1.281(10) . n
O103 Bi1 2.241(7) 2_655 y
C111 O111 1.323(11) . n
C111 C116 1.359(13) . n
C111 C112 1.377(13) . n
C112 C113 1.362(15) . n
C113 C114 1.317(15) . n
C114 C115 1.401(13) . n
C115 C116 1.419(14) . n
C116 C117 1.477(13) . n
C117 O112 1.237(11) . n
C117 O113 1.285(11) . n
C121 O121 1.332(12) . n
C121 C126 1.382(13) . n
C121 C122 1.423(14) . n
C122 C123 1.363(15) . n
C123 C124 1.332(15) . n
C124 C125 1.391(14) . n
C125 C126 1.404(13) . n
C126 C127 1.468(13) . n
C127 O123 1.246(10) . n
C127 O122 1.289(11) . n
C131 O131 1.318(13) . n
C131 C136 1.397(14) . n
C131 C132 1.427(14) . n
C132 C133 1.378(15) . n
C133 C134 1.381(16) . n
C134 C135 1.369(13) . n
C135 C136 1.386(13) . n
C136 C137 1.470(13) . n
C137 O133 1.280(11) . n
C137 O132 1.291(11) . n
C141 O141 1.371(11) . n
C141 C146 1.389(12) . n
C141 C142 1.408(12) . n
C142 C143 1.382(14) . n
C143 C144 1.369(14) . n
C144 C145 1.362(13) . n
C145 C146 1.393(13) . n
C146 C147 1.457(12) . n
C147 O143 1.269(10) . n
C147 O142 1.290(11) . n
C151 O151 1.321(10) . n
C151 C152 1.393(12) . n
C151 C156 1.405(12) . n
C152 C153 1.386(14) . n
C153 C154 1.383(15) . n
C154 C155 1.363(13) . n
C155 C156 1.388(12) . n
C156 C157 1.500(12) . n
C157 O152 1.264(10) . n
C157 O153 1.291(10) . n
C161 O161 1.344(11) . n
C161 C166 1.386(12) . n
C161 C162 1.400(12) . n
C162 C163 1.371(13) . n
C163 C164 1.364(13) . n
C164 C165 1.374(13) . n
C165 C166 1.395(12) . n
C166 C167 1.495(13) . n
C167 O163 1.269(10) . n
C167 O162 1.297(11) . n
C171 O171 1.334(11) . n
C171 C176 1.411(12) . n
C171 C172 1.435(12) . n
C172 C173 1.382(13) . n
C173 C174 1.370(13) . n
C174 C175 1.358(12) . n
C175 C176 1.398(12) . n
C176 C177 1.446(12) . n
C177 O173 1.257(10) . n
C177 O172 1.288(10) . n
C181 O181 1.302(13) . n
C181 C182 1.387(14) . n
C181 C186 1.412(14) . n
C182 C183 1.364(16) . n
C183 C184 1.410(17) . n
C184 C185 1.398(15) . n
C185 C186 1.404(15) . n
C186 C187 1.445(13) . n
C187 O183 1.259(11) . n
C187 O182 1.279(12) . n
C191 O191 1.371(11) . n
C191 C196 1.384(13) . n
C191 C192 1.393(14) . n
C192 C193 1.402(15) . n
C193 C194 1.363(15) . n
C194 C195 1.380(15) . n
C195 C196 1.366(13) . n
C196 C197 1.447(13) . n
C197 O193 1.246(10) . n
C197 O192 1.261(11) . n
O193 Bi1 2.290(7) 2_655 y
